data_4316166
loop_
_publ_author_name
'Masashi Saitoh'
'Alan L. Balch'
'Junpei Yuasa'
'Tsuyoshi Kawai'

_publ_section_title
;
 Effects of Counter Anions on Intense Photoluminescence of 1-D Chain
 Gold(I) Complexes
;
_journal_name_full 'Inorganic Chemistry'
_journal_page_first 7129
_journal_page_last 7134
_journal_paper_doi 10.1021/ic100948m
_journal_volume 49
_journal_year 2010
_chemical_formula_moiety 'C6 H14 Au I N2 O2 '
_chemical_formula_sum 'C6 H14 Au I N2 O2'
_chemical_formula_weight 470.06
_space_group_IT_number 62
_symmetry_cell_setting orthorhombic
_symmetry_Int_Tables_number 62
_symmetry_space_group_name_Hall '-P 2ac 2n'
_symmetry_space_group_name_H-M 'P n m a'
_cell_angle_alpha 90.0000
_cell_angle_beta 90.0000
_cell_angle_gamma 90.0000
_cell_formula_units_Z 4
_cell_length_a 17.9751(7)
_cell_length_b 6.5219(3)
_cell_length_c 9.6332(5)
_cell_measurement_reflns_used 10770
_cell_measurement_temperature 153.1
_cell_measurement_theta_max 29.1
_cell_measurement_theta_min 3.1
_cell_volume 1129.32(9)
_computing_cell_refinement PROCESS-AUTO
_computing_data_collection PROCESS-AUTO
_computing_data_reduction CrystalStructure
_computing_publication_material 'CrystalStructure 3.8'
_computing_structure_refinement SHELXL
_computing_structure_solution SHELXS97
_diffrn_ambient_temperature 153.1
_diffrn_detector_area_resol_mean 10.00
_diffrn_measured_fraction_theta_full 0.998
_diffrn_measured_fraction_theta_max 0.998
_diffrn_measurement_device_type 'Rigaku RAXIS-RAPID'
_diffrn_measurement_method \w
_diffrn_radiation_type 'Mo K\a'
_diffrn_radiation_wavelength 0.71075
_diffrn_reflns_av_R_equivalents 0.050
_diffrn_reflns_limit_h_max 22
_diffrn_reflns_limit_h_min -24
_diffrn_reflns_limit_k_max 8
_diffrn_reflns_limit_k_min -7
_diffrn_reflns_limit_l_max 13
_diffrn_reflns_limit_l_min -13
_diffrn_reflns_number 12156
_diffrn_reflns_theta_full 29.11
_diffrn_reflns_theta_max 29.11
_exptl_absorpt_coefficient_mu 15.777
_exptl_absorpt_correction_T_max 0.043
_exptl_absorpt_correction_T_min 0.024
_exptl_absorpt_correction_type multi-scan
_exptl_absorpt_process_details
;
    Higashi, T. (1995). Program for Absorption Correction.
    Rigaku Corporation, Tokyo, Japan.
;
_exptl_crystal_colour yellow
_exptl_crystal_density_diffrn 2.764
_exptl_crystal_density_method 'not measured'
_exptl_crystal_description block
_exptl_crystal_F_000 848.00
_exptl_crystal_size_max 0.25
_exptl_crystal_size_mid 0.20
_exptl_crystal_size_min 0.20
_refine_diff_density_max 1.30
_refine_diff_density_min -2.08
_refine_ls_extinction_method none
_refine_ls_goodness_of_fit_ref 1.153
_refine_ls_hydrogen_treatment refall
_refine_ls_number_parameters 74
_refine_ls_number_reflns 1633
_refine_ls_R_factor_gt 0.0278
_refine_ls_shift/su_max 0.0010
_refine_ls_structure_factor_coef Fsqd
_refine_ls_weighting_details 'w = 1/[\s^2^(Fo^2^)+(0.0311P)^2^+3.1619P] where P=(Fo^2^+2Fc^2^)/3'
_refine_ls_weighting_scheme calc
_refine_ls_wR_factor_ref 0.0690
_reflns_number_gt 1510
_reflns_number_total 1633
_reflns_threshold_expression F^2^>2.0\s(F^2^)
_cod_data_source_file ic100948m_si_002_5.cif
_cod_data_source_block '_I'
_cod_original_formula_sum 'C6 H14 Au I N2 O2 '
_cod_database_code 4316166

loop_
_symmetry_equiv_pos_site_id
_symmetry_equiv_pos_as_xyz
1 +X,+Y,+Z
2 1/2-X,1/2+Y,1/2+Z
3 +X,1/2-Y,+Z
4 1/2-X,-Y,1/2+Z
5 -X,-Y,-Z
6 1/2+X,1/2-Y,1/2-Z
7 -X,1/2+Y,-Z
8 1/2+X,+Y,1/2-Z

loop_
_atom_site_label
_atom_site_type_symbol
_atom_site_fract_x
_atom_site_fract_y
_atom_site_fract_z
_atom_site_U_iso_or_equiv
_atom_site_adp_type
_atom_site_occupancy
_atom_site_symmetry_multiplicity
_atom_site_calc_flag
_atom_site_refinement_flags
_atom_site_disorder_assembly
_atom_site_disorder_group
Au(1) Au 0.502519(12) 0.2500 0.49743(2) 0.01886(10) Uani 1.00 2 d S . .
I(1) I 0.37066(2) 0.2500 0.20016(4) 0.02273(12) Uani 1.00 2 d S . .
O(1) O 0.4136(2) 0.2500 0.7638(4) 0.0219(8) Uani 1.00 2 d S . .
O(2) O 0.6599(2) 0.2500 0.3858(4) 0.0224(8) Uani 1.00 2 d S . .
N(1) N 0.3460(3) 0.2500 0.5746(5) 0.0235(10) Uani 1.00 2 d S . .
N(3) N 0.5733(3) 0.2500 0.2242(5) 0.0199(9) Uani 1.00 2 d S . .
C(1) C 0.4124(3) 0.2500 0.6261(6) 0.0203(11) Uani 1.00 2 d S . .
C(2) C 0.4856(4) 0.2500 0.8311(7) 0.0264(13) Uani 1.00 2 d S . .
C(3) C 0.2765(4) 0.2500 0.6522(7) 0.0307(14) Uani 1.00 2 d S . .
C(4) C 0.5880(3) 0.2500 0.3576(6) 0.0202(11) Uani 1.00 2 d S . .
C(5) C 0.6812(4) 0.2500 0.5303(7) 0.0269(13) Uani 1.00 2 d S . .
C(6) C 0.6288(4) 0.2500 0.1132(7) 0.0292(13) Uani 1.00 2 d S . .
H(1) H 0.3424 0.2500 0.4834 0.028 Uiso 1.00 2 c R . .
H(2) H 0.5126 0.1311 0.8040 0.036 Uiso 1.00 1 c R . .
H(3) H 0.4795 0.2500 0.9291 0.036 Uiso 1.00 2 c R . .
H(4) H 0.2352 0.2500 0.5901 0.036 Uiso 1.00 2 c R . .
H(5) H 0.2736 0.1311 0.7099 0.037 Uiso 1.00 1 c R . .
H(6) H 0.5262 0.2500 0.1995 0.024 Uiso 1.00 2 c R . .
H(7) H 0.6614 0.1311 0.5739 0.032 Uiso 1.00 1 c R . .
H(8) H 0.7333 0.2500 0.5358 0.032 Uiso 1.00 2 c R . .
H(9) H 0.6224 0.1311 0.0580 0.036 Uiso 1.00 1 c R . .
H(10) H 0.6771 0.2500 0.1529 0.036 Uiso 1.00 2 c R . .

loop_
_atom_site_aniso_label
_atom_site_aniso_U_11
_atom_site_aniso_U_22
_atom_site_aniso_U_33
_atom_site_aniso_U_12
_atom_site_aniso_U_13
_atom_site_aniso_U_23
Au(1) 0.01924(16) 0.01961(15) 0.01774(14) 0.0000 0.00486(7) 0.0000
I(1) 0.0203(2) 0.0298(2) 0.01807(19) 0.0000 -0.00150(13) 0.0000
O(1) 0.020(2) 0.029(2) 0.0169(19) 0.0000 0.0053(15) 0.0000
O(2) 0.022(2) 0.031(2) 0.0140(19) 0.0000 -0.0015(15) 0.0000
N(1) 0.026(2) 0.029(2) 0.016(2) 0.0000 0.0045(19) 0.0000
N(3) 0.017(2) 0.026(2) 0.017(2) 0.0000 0.0007(17) 0.0000
C(1) 0.027(2) 0.016(2) 0.019(2) 0.0000 0.003(2) 0.0000
C(2) 0.021(2) 0.038(3) 0.021(2) 0.0000 -0.005(2) 0.0000
C(3) 0.021(2) 0.045(3) 0.027(3) 0.0000 0.006(2) 0.0000
C(4) 0.023(2) 0.020(2) 0.018(2) 0.0000 0.006(2) 0.0000
C(5) 0.026(3) 0.041(3) 0.014(2) 0.0000 0.002(2) 0.0000
C(6) 0.031(3) 0.040(3) 0.017(2) 0.0000 0.003(2) 0.0000

loop_
_atom_type_symbol
_atom_type_description
_atom_type_scat_dispersion_real
_atom_type_scat_dispersion_imag
_atom_type_scat_source
C C 0.003 0.002
;
International Tables for Crystallography
(1992, Vol. C, Tables 4.2.6.8 and 6.1.1.4)
;
H H 0.000 0.000
;
International Tables for Crystallography
(1992, Vol. C, Table 6.1.1.4)
;
Au Au -2.013 8.802
;
International Tables for Crystallography
(1992, Vol. C, Tables 4.2.6.8 and 6.1.1.4)
;
N N 0.006 0.003
;
International Tables for Crystallography
(1992, Vol. C, Tables 4.2.6.8 and 6.1.1.4)
;
I I -0.474 1.812
;
International Tables for Crystallography
(1992, Vol. C, Tables 4.2.6.8 and 6.1.1.4)
;
O O 0.011 0.006
;
International Tables for Crystallography
(1992, Vol. C, Tables 4.2.6.8 and 6.1.1.4)
;

loop_
_geom_angle_atom_site_label_1
_geom_angle_atom_site_label_2
_geom_angle_atom_site_label_3
_geom_angle
_geom_angle_publ_flag
_geom_angle_site_symmetry_1
_geom_angle_site_symmetry_2
_geom_angle_site_symmetry_3
C(1) Au(1) C(4) 176.2(2) yes . . .
C(1) O(1) C(2) 117.5(4) yes . . .
C(4) O(2) C(5) 117.2(4) yes . . .
C(1) N(1) C(3) 126.5(5) yes . . .
C(4) N(3) C(6) 125.4(5) yes . . .
Au(1) C(1) O(1) 126.5(3) yes . . .
Au(1) C(1) N(1) 120.0(4) yes . . .
O(1) C(1) N(1) 113.5(4) yes . . .
Au(1) C(4) O(2) 126.9(4) yes . . .
Au(1) C(4) N(3) 119.6(4) yes . . .
O(2) C(4) N(3) 113.5(4) yes . . .
C(1) N(1) H(1) 116.8 no . . .
C(3) N(1) H(1) 116.7 no . . .
C(4) N(3) H(6) 117.3 no . . .
C(6) N(3) H(6) 117.3 no . . .
O(1) C(2) H(2) 109.4 no . . .
O(1) C(2) H(2) 109.4 no . . 3_555
O(1) C(2) H(3) 109.9 no . . .
H(2) C(2) H(2) 109.3 no . . 3_555
H(2) C(2) H(3) 109.4 no . . .
H(2) C(2) H(3) 109.4 no 3_555 . .
N(1) C(3) H(4) 110.2 no . . .
N(1) C(3) H(5) 110.3 no . . .
N(1) C(3) H(5) 110.3 no . . 3_555
H(4) C(3) H(5) 108.8 no . . .
H(4) C(3) H(5) 108.8 no . . 3_555
H(5) C(3) H(5) 108.5 no . . 3_555
O(2) C(5) H(7) 109.1 no . . .
O(2) C(5) H(7) 109.1 no . . 3_555
O(2) C(5) H(8) 108.6 no . . .
H(7) C(5) H(7) 109.3 no . . 3_555
H(7) C(5) H(8) 110.4 no . . .
H(7) C(5) H(8) 110.4 no 3_555 . .
N(3) C(6) H(9) 109.1 no . . .
N(3) C(6) H(9) 109.1 no . . 3_555
N(3) C(6) H(10) 109.2 no . . .
H(9) C(6) H(9) 109.8 no . . 3_555
H(9) C(6) H(10) 109.8 no . . .
H(9) C(6) H(10) 109.8 no 3_555 . .

loop_
_geom_bond_atom_site_label_1
_geom_bond_atom_site_label_2
_geom_bond_distance
_geom_bond_publ_flag
_geom_bond_site_symmetry_1
_geom_bond_site_symmetry_2
Au(1) C(1) 2.040(5) yes . .
Au(1) C(4) 2.043(5) yes . .
O(1) C(1) 1.327(6) yes . .
O(1) C(2) 1.448(7) yes . .
O(2) C(4) 1.321(6) yes . .
O(2) C(5) 1.444(7) yes . .
N(1) C(1) 1.293(7) yes . .
N(1) C(3) 1.456(8) yes . .
N(3) C(4) 1.312(7) yes . .
N(3) C(6) 1.462(8) yes . .
N(1) H(1) 0.880 no . .
N(3) H(6) 0.880 no . .
C(2) H(2) 0.951 no . .
C(2) H(2) 0.951 no . 3_555
C(2) H(3) 0.950 no . .
C(3) H(4) 0.953 no . .
C(3) H(5) 0.956 no . .
C(3) H(5) 0.956 no . 3_555
C(5) H(7) 0.951 no . .
C(5) H(7) 0.951 no . 3_555
C(5) H(8) 0.938 no . .
C(6) H(9) 0.948 no . .
C(6) H(9) 0.948 no . 3_555
C(6) H(10) 0.949 no . .

loop_
_geom_contact_atom_site_label_1
_geom_contact_atom_site_label_2
_geom_contact_distance
_geom_contact_publ_flag
_geom_contact_site_symmetry_1
_geom_contact_site_symmetry_2
Au(1) Au(1) 3.262583(9) ? . 5_656
Au(1) Au(1) 3.262583(9) ? . 5_666
O(1) N(3) 3.2715(5) ? . 5_656
O(1) N(3) 3.2715(5) ? . 5_666
O(1) C(4) 3.464(2) ? . 5_656
O(1) C(4) 3.464(2) ? . 5_666
O(1) C(6) 3.552(3) ? . 5_656
O(1) C(6) 3.552(3) ? . 5_666
O(2) N(1) 3.2849(7) ? . 5_656
O(2) N(1) 3.2849(7) ? . 5_666
O(2) C(1) 3.512(2) ? . 5_656
O(2) C(1) 3.512(2) ? . 5_666
O(2) C(3) 3.475(2) ? . 5_656
O(2) C(3) 3.475(2) ? . 5_666
N(1) O(2) 3.2849(7) ? . 5_656
N(1) O(2) 3.2849(7) ? . 5_666
N(1) C(4) 3.531(2) ? . 5_656
N(1) C(4) 3.531(2) ? . 5_666
N(1) C(5) 3.449(2) ? . 5_656
N(1) C(5) 3.449(2) ? . 5_666
N(3) O(1) 3.2715(5) ? . 5_656
N(3) O(1) 3.2715(5) ? . 5_666
N(3) C(1) 3.575(3) ? . 5_656
N(3) C(1) 3.575(3) ? . 5_666
N(3) C(2) 3.470(3) ? . 5_656
N(3) C(2) 3.470(3) ? . 5_666
C(1) O(2) 3.512(2) ? . 5_656
C(1) O(2) 3.512(2) ? . 5_666
C(1) N(3) 3.575(3) ? . 5_656
C(1) N(3) 3.575(3) ? . 5_666
C(1) C(4) 3.2647(3) ? . 5_656
C(1) C(4) 3.2647(3) ? . 5_666
C(2) N(3) 3.470(3) ? . 5_656
C(2) N(3) 3.470(3) ? . 5_666
C(3) O(2) 3.475(2) ? . 5_656
C(3) O(2) 3.475(2) ? . 5_666
C(3) C(5) 3.506(9) ? . 6_456
C(4) O(1) 3.464(2) ? . 5_656
C(4) O(1) 3.464(2) ? . 5_666
C(4) N(1) 3.531(2) ? . 5_656
C(4) N(1) 3.531(2) ? . 5_666
C(4) C(1) 3.2647(3) ? . 5_656
C(4) C(1) 3.2647(3) ? . 5_666
C(5) N(1) 3.449(2) ? . 5_656
C(5) N(1) 3.449(2) ? . 5_666
C(5) C(3) 3.506(9) ? . 6_556
C(6) O(1) 3.552(3) ? . 5_656
C(6) O(1) 3.552(3) ? . 5_666
I(1) H(1) 2.776 ? . .
I(1) H(2) 3.253 ? . 5_656
I(1) H(2) 3.253 ? . 7_656
I(1) H(3) 3.263 ? . 1_554
I(1) H(5) 3.592 ? . 2_554
I(1) H(5) 3.592 ? . 4_554
I(1) H(6) 2.795 ? . .
I(1) H(7) 3.353 ? . 5_656
I(1) H(7) 3.353 ? . 7_656
I(1) H(8) 3.356 ? . 6_455
I(1) H(9) 3.518 ? . 5_655
I(1) H(9) 3.518 ? . 7_655
O(1) H(6) 3.454 ? . 5_656
O(1) H(6) 3.454 ? . 5_666
O(1) H(9) 3.089 ? . 5_656
O(1) H(9) 3.089 ? . 7_656
O(2) H(1) 3.496 ? . 5_656
O(2) H(1) 3.496 ? . 5_666
O(2) H(5) 2.908 ? . 5_656
O(2) H(5) 2.908 ? . 7_656
N(1) H(7) 2.871 ? . 5_656
N(1) H(7) 2.871 ? . 7_656
N(3) H(2) 2.938 ? . 5_656
N(3) H(2) 2.938 ? . 7_656
N(3) H(3) 3.306 ? . 1_554
C(1) H(7) 3.413 ? . 5_656
C(1) H(7) 3.413 ? . 7_656
C(2) H(6) 3.281 ? . 5_656
C(2) H(6) 3.281 ? . 5_666
C(2) H(9) 3.379 ? . 1_556
C(2) H(9) 3.379 ? . 3_556
C(2) H(9) 3.329 ? . 5_656
C(2) H(9) 3.329 ? . 7_656
C(3) H(7) 3.488 ? . 5_656
C(3) H(7) 3.441 ? . 6_456
C(3) H(7) 3.488 ? . 7_656
C(3) H(7) 3.441 ? . 8_456
C(3) H(8) 3.104 ? . 6_456
C(3) H(9) 3.518 ? . 6_455
C(3) H(9) 3.518 ? . 8_455
C(3) H(10) 3.440 ? . 6_455
C(4) H(2) 3.445 ? . 5_656
C(4) H(2) 3.445 ? . 7_656
C(4) H(5) 3.577 ? . 5_656
C(4) H(5) 3.577 ? . 7_656
C(5) H(1) 3.291 ? . 5_656
C(5) H(1) 3.291 ? . 5_666
C(5) H(5) 3.492 ? . 5_656
C(5) H(5) 3.102 ? . 6_556
C(5) H(5) 3.492 ? . 7_656
C(5) H(5) 3.102 ? . 8_556
C(6) H(3) 3.218 ? . 1_554
C(6) H(4) 2.738 ? . 6_555
C(6) H(5) 3.488 ? . 5_656
C(6) H(5) 3.488 ? . 7_656
H(1) I(1) 2.776 ? . .
H(1) O(2) 3.496 ? . 5_656
H(1) O(2) 3.496 ? . 5_666
H(1) C(5) 3.291 ? . 5_656
H(1) C(5) 3.291 ? . 5_666
H(1) H(7) 2.547 ? . 5_656
H(1) H(7) 2.547 ? . 7_656
H(1) H(8) 3.539 ? . 5_656
H(1) H(8) 3.539 ? . 5_666
H(1) H(10) 3.249 ? . 6_455
H(2) I(1) 3.253 ? . 5_656
H(2) N(3) 2.938 ? . 5_656
H(2) C(4) 3.445 ? . 5_656
H(2) H(3) 3.579 ? . 5_657
H(2) H(6) 2.581 ? . 5_656
H(2) H(9) 3.143 ? . 1_556
H(2) H(9) 3.505 ? . 3_556
H(2) H(9) 3.252 ? . 5_656
H(3) I(1) 3.263 ? . 1_556
H(3) N(3) 3.306 ? . 1_556
H(3) C(6) 3.218 ? . 1_556
H(3) H(2) 3.579 ? . 5_657
H(3) H(2) 3.579 ? . 7_657
H(3) H(6) 2.737 ? . 1_556
H(3) H(6) 3.490 ? . 5_656
H(3) H(6) 3.490 ? . 5_666
H(3) H(9) 2.957 ? . 1_556
H(3) H(9) 2.957 ? . 3_556
H(3) H(9) 3.089 ? . 5_656
H(3) H(9) 3.089 ? . 7_656
H(4) C(6) 2.738 ? . 6_455
H(4) H(7) 3.482 ? . 5_656
H(4) H(7) 3.583 ? . 6_456
H(4) H(7) 3.482 ? . 7_656
H(4) H(7) 3.583 ? . 8_456
H(4) H(8) 3.525 ? . 5_656
H(4) H(8) 3.525 ? . 5_666
H(4) H(9) 2.599 ? . 6_455
H(4) H(9) 2.599 ? . 8_455
H(4) H(10) 2.564 ? . 6_455
H(5) I(1) 3.592 ? . 2_545
H(5) O(2) 2.908 ? . 5_656
H(5) C(4) 3.577 ? . 5_656
H(5) C(5) 3.492 ? . 5_656
H(5) C(5) 3.102 ? . 6_456
H(5) C(6) 3.488 ? . 5_656
H(5) H(7) 3.430 ? . 5_656
H(5) H(7) 3.288 ? . 6_456
H(5) H(7) 2.898 ? . 8_456
H(5) H(8) 3.434 ? . 5_656
H(5) H(8) 2.669 ? . 6_456
H(5) H(9) 3.380 ? . 5_656
H(5) H(10) 2.951 ? . 5_656
H(6) I(1) 2.795 ? . .
H(6) O(1) 3.454 ? . 5_656
H(6) O(1) 3.454 ? . 5_666
H(6) C(2) 3.281 ? . 5_656
H(6) C(2) 3.281 ? . 5_666
H(6) H(2) 2.581 ? . 5_656
H(6) H(2) 2.581 ? . 7_656
H(6) H(3) 2.737 ? . 1_554
H(6) H(3) 3.490 ? . 5_656
H(6) H(3) 3.490 ? . 5_666
H(7) I(1) 3.353 ? . 5_656
H(7) N(1) 2.871 ? . 5_656
H(7) C(1) 3.413 ? . 5_656
H(7) C(3) 3.488 ? . 5_656
H(7) C(3) 3.441 ? . 6_556
H(7) H(1) 2.547 ? . 5_656
H(7) H(4) 3.482 ? . 5_656
H(7) H(4) 3.583 ? . 6_556
H(7) H(5) 3.430 ? . 5_656
H(7) H(5) 3.288 ? . 6_556
H(7) H(5) 2.898 ? . 8_556
H(8) I(1) 3.356 ? . 6_555
H(8) C(3) 3.104 ? . 6_556
H(8) H(1) 3.539 ? . 5_656
H(8) H(1) 3.539 ? . 5_666
H(8) H(4) 3.525 ? . 5_656
H(8) H(4) 3.525 ? . 5_666
H(8) H(5) 3.434 ? . 5_656
H(8) H(5) 2.669 ? . 6_556
H(8) H(5) 3.434 ? . 7_656
H(8) H(5) 2.669 ? . 8_556
H(8) H(9) 3.599 ? . 2_655
H(8) H(9) 3.599 ? . 4_655
H(9) I(1) 3.518 ? . 5_655
H(9) O(1) 3.089 ? . 5_656
H(9) C(2) 3.379 ? . 1_554
H(9) C(2) 3.329 ? . 5_656
H(9) C(3) 3.518 ? . 6_555
H(9) H(2) 3.143 ? . 1_554
H(9) H(2) 3.505 ? . 3_554
H(9) H(2) 3.252 ? . 5_656
H(9) H(3) 2.957 ? . 1_554
H(9) H(3) 3.089 ? . 5_656
H(9) H(4) 2.599 ? . 6_555
H(9) H(5) 3.380 ? . 5_656
H(9) H(8) 3.599 ? . 2_644
H(10) C(3) 3.440 ? . 6_555
H(10) H(1) 3.249 ? . 6_555
H(10) H(4) 2.564 ? . 6_555
H(10) H(5) 2.951 ? . 5_656
H(10) H(5) 2.951 ? . 7_656
